data_7243175
loop_
_publ_author_name
'Vu\<sak, Darko'
'Smre\<cki, Neven'
'Muratovi\'c, Senada'
'\<Zili\'c, Dijana'
'Prugove\<cki, Biserka'
'Matkovi\'c-\<Calogovi\'c, Dubravka'

_publ_section_title
;
 Structural diversity in the coordination compounds of cobalt, nickel and
 copper with N-alkylglycinates: crystallographic and ESR study in the
 solid state
;
_journal_issue 38
_journal_name_full 'RSC Advances'
_journal_page_first 23779
_journal_page_last 23790
_journal_paper_doi 10.1039/D1RA04219J
_journal_volume 11
_journal_year 2021
_chemical_formula_moiety 'C10 H24 Cu N2 O6'
_chemical_formula_sum 'C10 H24 Cu N2 O6'
_chemical_formula_weight 331.85
_chemical_name_systematic diaquabis(N-propylglycinato)copper(ii)
_space_group_crystal_system monoclinic
_space_group_IT_number 15
_space_group_name_Hall '-I 2ya'
_space_group_name_H-M_alt 'I 1 2/a 1'
_atom_sites_solution_hydrogens mixed
_audit_creation_method SHELXL-2014/7
_audit_update_record
;
2021-03-10 deposited with the CCDC.	2021-07-01 downloaded from the CCDC.
;
_cell_angle_alpha 90
_cell_angle_beta 90.496(3)
_cell_angle_gamma 90
_cell_formula_units_Z 4
_cell_length_a 9.3725(4)
_cell_length_b 7.3714(4)
_cell_length_c 21.2849(7)
_cell_measurement_reflns_used 1004
_cell_measurement_temperature 295(2)
_cell_measurement_theta_max 30.8550
_cell_measurement_theta_min 4.7540
_cell_volume 1470.49(11)
_computing_cell_refinement
;
CrysAlisPro, Agilent Technologies,
Version 1.171.37.35 (release 13-08-2014 CrysAlis171 .NET)
(compiled Aug 13 2014,18:06:01)
;
_computing_data_collection
;
CrysAlisPro, Agilent Technologies,
Version 1.171.37.35 (release 13-08-2014 CrysAlis171 .NET)
(compiled Aug 13 2014,18:06:01)
;
_computing_data_reduction
;
CrysAlisPro, Agilent Technologies,
Version 1.171.37.35 (release 13-08-2014 CrysAlis171 .NET)
(compiled Aug 13 2014,18:06:01)
;
_computing_molecular_graphics 'MERCURY (C.F. Macrae et al., 2008)'
_computing_publication_material 'SHELXL-2014/7 (Sheldrick, 2014)'
_computing_structure_refinement 'SHELXL-2014/7 (Sheldrick, 2014)'
_computing_structure_solution 'SHELXS-2016/4 (Sheldrick, 2016)'
_diffrn_ambient_temperature 295(2)
_diffrn_detector_area_resol_mean 16.3426
_diffrn_measured_fraction_theta_full 0.992
_diffrn_measured_fraction_theta_max 0.991
_diffrn_measurement_device_type 'Xcalibur, Sapphire3'
_diffrn_measurement_method '\w scans'
_diffrn_radiation_type MoK\a
_diffrn_radiation_wavelength 0.71073
_diffrn_reflns_av_R_equivalents 0.0228
_diffrn_reflns_av_unetI/netI 0.0395
_diffrn_reflns_Laue_measured_fraction_full 0.992
_diffrn_reflns_Laue_measured_fraction_max 0.991
_diffrn_reflns_limit_h_max 11
_diffrn_reflns_limit_h_min -10
_diffrn_reflns_limit_k_max 4
_diffrn_reflns_limit_k_min -9
_diffrn_reflns_limit_l_max 27
_diffrn_reflns_limit_l_min -16
_diffrn_reflns_number 2865
_diffrn_reflns_point_group_measured_fraction_full 0.992
_diffrn_reflns_point_group_measured_fraction_max 0.991
_diffrn_reflns_theta_full 25.242
_diffrn_reflns_theta_max 26.998
_diffrn_reflns_theta_min 4.349
_diffrn_source 'Enhance (Mo) X-ray Source'
_exptl_absorpt_coefficient_mu 1.508
_exptl_absorpt_correction_T_max 1.00000
_exptl_absorpt_correction_T_min 0.84372
_exptl_absorpt_correction_type multi-scan
_exptl_absorpt_process_details
;
CrysAlisPro, Agilent Technologies,
Version 1.171.37.35 (release 13-08-2014 CrysAlis171 .NET)
(compiled Aug 13 2014,18:06:01)
Empirical absorption correction using spherical harmonics,
 implemented in SCALE3 ABSPACK scaling algorithm.
;
_exptl_crystal_colour blue
_exptl_crystal_density_diffrn 1.499
_exptl_crystal_description prism
_exptl_crystal_F_000 700
_exptl_crystal_size_max 0.200
_exptl_crystal_size_mid 0.080
_exptl_crystal_size_min 0.060
_refine_diff_density_max 0.373
_refine_diff_density_min -0.307
_refine_diff_density_rms 0.064
_refine_ls_extinction_method none
_refine_ls_goodness_of_fit_ref 1.074
_refine_ls_hydrogen_treatment mixed
_refine_ls_matrix_type full
_refine_ls_number_parameters 97
_refine_ls_number_reflns 1597
_refine_ls_number_restraints 0
_refine_ls_restrained_S_all 1.074
_refine_ls_R_factor_all 0.0538
_refine_ls_R_factor_gt 0.0379
_refine_ls_shift/su_max 0.000
_refine_ls_shift/su_mean 0.000
_refine_ls_structure_factor_coef Fsqd
_refine_ls_weighting_details 'w=1/[\s^2^(Fo^2^)+(0.0359P)^2^] where P=(Fo^2^+2Fc^2^)/3'
_refine_ls_weighting_scheme calc
_refine_ls_wR_factor_gt 0.0755
_refine_ls_wR_factor_ref 0.0809
_reflns_Friedel_coverage 0.000
_reflns_number_gt 1275
_reflns_number_total 1597
_reflns_threshold_expression 'I > 2\s(I)'
_cod_data_source_file d1ra04219j2.cif
_cod_data_source_block 8a
_cod_original_sg_symbol_H-M 'I 2/a'
_cod_database_code 7243175
_shelx_shelxl_version_number 2014/7
_shelx_space_group_comment
;
The symmetry employed for this shelxl refinement is uniquely defined
by the following loop, which should always be used as a source of
symmetry information in preference to the above space-group names.
They are only intended as comments.
;
_shelx_estimated_absorpt_t_min 0.752
_shelx_estimated_absorpt_t_max 0.915

loop_
_space_group_symop_operation_xyz
'x, y, z'
'-x+1/2, y, -z'
'x+1/2, y+1/2, z+1/2'
'-x+1, y+1/2, -z+1/2'
'-x, -y, -z'
'x-1/2, -y, z'
'-x+1/2, -y+1/2, -z+1/2'
'x, -y+1/2, z+1/2'

loop_
_atom_site_label
_atom_site_type_symbol
_atom_site_fract_x
_atom_site_fract_y
_atom_site_fract_z
_atom_site_U_iso_or_equiv
_atom_site_adp_type
_atom_site_occupancy
_atom_site_site_symmetry_order
_atom_site_calc_flag
_atom_site_refinement_flags_posn
_atom_site_refinement_flags_adp
_atom_site_refinement_flags_occupancy
_atom_site_disorder_assembly
_atom_site_disorder_group
O1W O 0.2066(3) 0.5573(3) 0.28858(11) 0.0446(5) Uani 1 1 d . . . . .
H1W H 0.144(3) 0.603(4) 0.2746(12) 0.038(9) Uiso 1 1 d . . . . .
H2W H 0.253(3) 0.623(4) 0.3030(13) 0.040(10) Uiso 1 1 d . . . . .
Cu Cu 0.2500 0.2500 0.2500 0.02827(15) Uani 1 2 d S . P . .
O2 O -0.09881(18) 0.2056(3) 0.35250(8) 0.0374(5) Uani 1 1 d . . . . .
O1 O 0.04782(17) 0.2042(2) 0.27081(7) 0.0318(4) Uani 1 1 d . . . . .
N1 N 0.2846(2) 0.1795(3) 0.34058(8) 0.0264(4) Uani 1 1 d . . . . .
H1 H 0.2968 0.0475 0.3414 0.032 Uiso 1 1 calc R U . . .
C1 C 0.0217(2) 0.2079(3) 0.32949(11) 0.0275(5) Uani 1 1 d . . . . .
C3 C 0.4122(2) 0.2588(4) 0.37138(10) 0.0330(5) Uani 1 1 d . . . . .
H3A H 0.4062 0.3898 0.3680 0.040 Uiso 1 1 calc R U . . .
H3B H 0.4958 0.2205 0.3483 0.040 Uiso 1 1 calc R U . . .
C2 C 0.1501(2) 0.2197(3) 0.37360(10) 0.0311(6) Uani 1 1 d . . . . .
H2A H 0.1553 0.3405 0.3915 0.037 Uiso 1 1 calc R U . . .
H2B H 0.1382 0.1341 0.4078 0.037 Uiso 1 1 calc R U . . .
C4 C 0.4341(3) 0.2100(4) 0.43990(11) 0.0394(7) Uani 1 1 d . . . . .
H4A H 0.3583 0.2633 0.4645 0.047 Uiso 1 1 calc R U . . .
H4B H 0.4289 0.0793 0.4447 0.047 Uiso 1 1 calc R U . . .
C5 C 0.5769(3) 0.2766(5) 0.46454(13) 0.0530(8) Uani 1 1 d . . . . .
H5A H 0.6523 0.2216 0.4409 0.080 Uiso 1 1 calc R U . . .
H5B H 0.5871 0.2444 0.5081 0.080 Uiso 1 1 calc R U . . .
H5C H 0.5820 0.4061 0.4603 0.080 Uiso 1 1 calc R U . . .

loop_
_atom_site_aniso_label
_atom_site_aniso_U_11
_atom_site_aniso_U_22
_atom_site_aniso_U_33
_atom_site_aniso_U_23
_atom_site_aniso_U_13
_atom_site_aniso_U_12
O1W 0.0386(13) 0.0352(12) 0.0598(14) -0.0029(11) -0.0174(10) 0.0033(11)
Cu 0.0199(2) 0.0436(3) 0.0213(2) 0.0011(2) -0.00302(13) -0.0022(2)
O2 0.0221(9) 0.0535(12) 0.0366(9) 0.0029(8) 0.0019(7) -0.0002(8)
O1 0.0225(8) 0.0469(11) 0.0259(8) -0.0001(7) -0.0037(6) -0.0040(7)
N1 0.0208(10) 0.0336(10) 0.0247(9) 0.0005(9) -0.0023(7) 0.0015(9)
C1 0.0241(12) 0.0288(13) 0.0294(11) 0.0015(10) -0.0025(9) -0.0017(9)
C3 0.0254(12) 0.0448(14) 0.0286(10) 0.0054(12) -0.0067(9) -0.0067(12)
C2 0.0246(12) 0.0457(16) 0.0229(10) -0.0002(11) -0.0008(9) 0.0001(11)
C4 0.0341(14) 0.0555(19) 0.0284(11) 0.0037(12) -0.0071(10) -0.0048(12)
C5 0.0409(17) 0.079(2) 0.0387(14) 0.0035(16) -0.0152(12) -0.0117(16)

loop_
_atom_type_symbol
_atom_type_description
_atom_type_scat_dispersion_real
_atom_type_scat_dispersion_imag
_atom_type_scat_source
C C 0.0033 0.0016 'International Tables Vol C Tables 4.2.6.8 and 6.1.1.4'
H H 0.0000 0.0000 'International Tables Vol C Tables 4.2.6.8 and 6.1.1.4'
N N 0.0061 0.0033 'International Tables Vol C Tables 4.2.6.8 and 6.1.1.4'
O O 0.0106 0.0060 'International Tables Vol C Tables 4.2.6.8 and 6.1.1.4'
Cu Cu 0.3201 1.2651 'International Tables Vol C Tables 4.2.6.8 and 6.1.1.4'

loop_
_geom_angle_atom_site_label_1
_geom_angle_atom_site_label_2
_geom_angle_atom_site_label_3
_geom_angle
_geom_angle_site_symmetry_1
_geom_angle_site_symmetry_3
_geom_angle_publ_flag
O1 Cu O1 180.0 . 7 ?
O1 Cu N1 96.41(7) . 7 ?
O1 Cu N1 83.59(7) 7 7 ?
O1 Cu N1 83.59(7) . . ?
O1 Cu N1 96.41(7) 7 . ?
N1 Cu N1 180.0 7 . ?
C1 O1 Cu 114.08(14) . . ?
C2 N1 C3 113.56(18) . . ?
C2 N1 Cu 105.78(14) . . ?
C3 N1 Cu 116.33(14) . . ?
O2 C1 O1 124.9(2) . . ?
O2 C1 C2 118.5(2) . . ?
O1 C1 C2 116.60(19) . . ?
N1 C3 C4 115.79(19) . . ?
N1 C2 C1 111.60(18) . . ?
C5 C4 C3 111.6(2) . . ?

loop_
_geom_bond_atom_site_label_1
_geom_bond_atom_site_label_2
_geom_bond_distance
_geom_bond_site_symmetry_2
_geom_bond_publ_flag
Cu O1 1.9787(16) . ?
Cu O1 1.9787(16) 7 ?
Cu N1 2.0202(18) 7 ?
Cu N1 2.0202(17) . ?
O2 C1 1.235(3) . ?
O1 C1 1.275(3) . ?
N1 C2 1.478(3) . ?
N1 C3 1.480(3) . ?
C1 C2 1.522(3) . ?
C3 C4 1.514(3) . ?
C4 C5 1.516(3) . ?
